data_7134488
loop_
_publ_author_name
'Xue, Chaozhuang'
'Peng, Hui'
'Hou, Jinle'
'Qu, Konggang'

_publ_section_title
;
 Pore space partition on a sulfonate-rich metal--organic framework for
 purification of methane from natural gas
;
_journal_issue 45
_journal_name_full 'Chemical Communications'
_journal_page_first 8244
_journal_page_last 8247
_journal_paper_doi 10.1039/D5CC01014D
_journal_volume 61
_journal_year 2025
_chemical_formula_moiety 'C36 H24.001 Fe3 O34 S6, 45[H2O], 3[C3H7NO]'
_chemical_formula_sum 'C36 H25 Fe3 O34 S6'
_chemical_formula_weight 1361.47
_space_group_crystal_system hexagonal
_space_group_IT_number 173
_space_group_name_Hall 'P 6c'
_space_group_name_H-M_alt 'P 63'
_atom_sites_solution_hydrogens mixed
_atom_sites_solution_primary dual
_audit_creation_date 2025-03-27
_audit_creation_method
;
Olex2 1.5
(compiled 2024.02.16 svn.r378c4104 for OlexSys, GUI svn.r6928)
;
_audit_update_record
;
2025-04-26 deposited with the CCDC.	2025-05-01 downloaded from the CCDC.
;
_cell_angle_alpha 90
_cell_angle_beta 90
_cell_angle_gamma 120
_cell_formula_units_Z 2
_cell_length_a 19.6053(8)
_cell_length_b 19.6053(8)
_cell_length_c 17.9744(11)
_cell_measurement_reflns_used 2998
_cell_measurement_temperature 273.15
_cell_measurement_theta_max 53.231
_cell_measurement_theta_min 2.603
_cell_volume 5983.2(5)
_computing_cell_refinement 'SAINT V8.41 (?, 2016)'
_computing_data_collection 'APEX6 V2024.9-0 (Bruker, 2024)'
_computing_data_reduction 'SAINT V8.41 (?, 2016)'
_computing_molecular_graphics 'Olex2 1.5 (Dolomanov et al., 2009)'
_computing_publication_material 'Olex2 1.5 (Dolomanov et al., 2009)'
_computing_structure_refinement 'XL  (Sheldrick, 2008)'
_computing_structure_solution 'SHELXT  (Sheldrick, 2015)'
_diffrn_ambient_temperature 273.15
_diffrn_detector_area_resol_mean 7.41
_diffrn_detector_type 'Bruker PHOTON III'
_diffrn_measured_fraction_theta_full 0.999
_diffrn_measured_fraction_theta_max 0.999
_diffrn_measurement_device 'four-circle diffractometer'
_diffrn_measurement_device_type 'Bruker APEX-II CCD'
_diffrn_measurement_method '\f and \w scans'
_diffrn_radiation_type CuK\a
_diffrn_radiation_wavelength 1.54178
_diffrn_reflns_av_R_equivalents 0.1160
_diffrn_reflns_av_unetI/netI 0.0964
_diffrn_reflns_Laue_measured_fraction_full 0.999
_diffrn_reflns_Laue_measured_fraction_max 0.999
_diffrn_reflns_limit_h_max 20
_diffrn_reflns_limit_h_min -21
_diffrn_reflns_limit_k_max 22
_diffrn_reflns_limit_k_min -17
_diffrn_reflns_limit_l_max 21
_diffrn_reflns_limit_l_min -16
_diffrn_reflns_number 26574
_diffrn_reflns_point_group_measured_fraction_full 0.999
_diffrn_reflns_point_group_measured_fraction_max 0.999
_diffrn_reflns_theta_full 64.307
_diffrn_reflns_theta_max 64.307
_diffrn_reflns_theta_min 2.458
_diffrn_source_current 1.1
_diffrn_source_power 0.05500000000000001
_diffrn_source_voltage 50.0
_diffrn_standards_number 0
_exptl_absorpt_coefficient_mu 4.259
_exptl_absorpt_correction_T_max 0.7525
_exptl_absorpt_correction_T_min 0.6180
_exptl_absorpt_correction_type multi-scan
_exptl_absorpt_process_details
;
SADABS-2016/2 (Bruker,2016/2) was used for absorption correction.
wR2(int) was 0.1345 before and 0.0739 after correction.
The Ratio of minimum to maximum transmission is 0.8213.
The \l/2 correction factor is Not present.
;
_exptl_crystal_density_diffrn 0.756
_exptl_crystal_description block
_exptl_crystal_F_000 1374
_exptl_crystal_size_max 0.12
_exptl_crystal_size_mid 0.11
_exptl_crystal_size_min 0.08
_refine_diff_density_max 0.392
_refine_diff_density_min -0.366
_refine_diff_density_rms 0.044
_refine_ls_abs_structure_details
;
 Twinning involves inversion, so Flack parameter cannot be determined
;
_refine_ls_extinction_coef 0.00035(14)
_refine_ls_extinction_expression Fc^*^=kFc[1+0.001xFc^2^\l^3^/sin(2\q)]^-1/4^
_refine_ls_extinction_method 'SHELXL-2019/1 (Sheldrick 2019)'
_refine_ls_goodness_of_fit_ref 0.951
_refine_ls_hydrogen_treatment constr
_refine_ls_matrix_type full
_refine_ls_number_parameters 455
_refine_ls_number_reflns 5679
_refine_ls_number_restraints 863
_refine_ls_restrained_S_all 0.967
_refine_ls_R_factor_all 0.1195
_refine_ls_R_factor_gt 0.0597
_refine_ls_shift/su_max 0.000
_refine_ls_shift/su_mean 0.000
_refine_ls_structure_factor_coef Fsqd
_refine_ls_weighting_details 'w=1/[\s^2^(Fo^2^)+(0.1117P)^2^] where P=(Fo^2^+2Fc^2^)/3'
_refine_ls_weighting_scheme calc
_refine_ls_wR_factor_gt 0.1577
_refine_ls_wR_factor_ref 0.1966
_reflns_Friedel_coverage 0.932
_reflns_Friedel_fraction_full 0.999
_reflns_Friedel_fraction_max 0.999
_reflns_number_gt 3070
_reflns_number_total 5679
_reflns_threshold_expression 'I > 2\s(I)'
_cod_data_source_file d5cc01014d2.cif
_cod_data_source_block cu_20241220_wq_nsf_np_0m
_cod_depositor_comments 'Adding full bibliography for 7134488--7134489.cif.'
_cod_original_cell_volume 5983.2(6)
_cod_database_code 7134488
_shelx_shelxl_version_number 2019/1
_shelx_space_group_comment
;
The symmetry employed for this shelxl refinement is uniquely defined
by the following loop, which should always be used as a source of
symmetry information in preference to the above space-group names.
They are only intended as comments.
;
_shelx_estimated_absorpt_t_max 0.727
_shelx_estimated_absorpt_t_min 0.629
_olex2_refinement_description
;
1. Twinned data refinement
 Scales: 0.5127
 0.03479 0.40738 0.04513
2. Restrained distances
 C7-C12 = C7A-C12A = C2-C1 = C2A-C1A
 1.5 with sigma of 0.01
 O2-C1 = O1-C1 = O4-C12 = O3-C12
 1.25 with sigma of 0.01
 Fe1-O2A \\sim Fe1-O1
 with sigma of 0.02
 Fe1_$1-O4 \\sim Fe1_$1-O3A
 with sigma of 0.02
 S1-O6 \\sim S1-O7 \\sim S1-O5 \\sim S2-O8 \\sim S2-O10 \\sim S2-O9
 with sigma of 0.02
 O4-C7 \\sim O3-C7
 with sigma of 0.02
3. Uiso/Uaniso restraints and constraints
S1 \\sim S2 \\sim O1 \\sim O2 \\sim O3 \\sim O4 \\sim O5 \\sim O6 \\sim O7
\\sim O8 \\sim O9 \\sim O10 \\sim C1 \\sim C2 \\sim C3 \\sim C4 \\sim C5 \\sim
C6 \\sim C7 \\sim C8 \\sim C9 \\sim C10 \\sim C11 \\sim C12 \\sim S1A \\sim S2A
\\sim O1A \\sim O2A \\sim O3A \\sim O4A \\sim O5A \\sim O6A \\sim O7A \\sim O8A
\\sim O9A \\sim O10A \\sim C1A \\sim C2A \\sim C3A \\sim C4A \\sim C5A \\sim
C6A \\sim C7A \\sim C8A \\sim C9A \\sim C10A \\sim C11A: within 2A with sigma
of 0.01 and sigma for terminal atoms of 0.02 within 2A
Uanis(O3) \\sim Ueq, Uanis(O3A) \\sim Ueq, Uanis(O4A) \\sim Ueq, Uanis(O4)
\\sim Ueq, Uanis(C12A) \\sim Ueq: with sigma of 0.01 and sigma for terminal
atoms of 0.02
4. Same fragment restrains
{S1A, S2A, O1A, O2A, O3A, O4A, O5A, O6A, O7A, O8A, O9A, O10A, C1A, C2A, C3A,
C4A, C5A, C6A, C7A, C8A, C9A, C10A, C11A} sigma for 1-2: 0.01, 1-3: 0.02
as in
{S1, S2, O1, O2, O3, O4, O5, O6, O7, O8, O9, O10, C1, C2, C3, C4, C5, C6, C7,
C8, C9, C10, C11}
5. Others
 Sof(S1A)=Sof(S2A)=Sof(O1A)=Sof(O2A)=Sof(O3A)=Sof(O4A)=Sof(O5A)=Sof(O6A)=
 Sof(O7A)=Sof(H7A)=Sof(O8A)=Sof(O9A)=Sof(O10A)=Sof(C1A)=Sof(C2A)=Sof(C3A)=
 Sof(H3A)=Sof(C4A)=Sof(C5A)=Sof(C6A)=Sof(H6A)=Sof(C7A)=Sof(C8A)=Sof(H8A)=
 Sof(C9A)=Sof(C10A)=Sof(C11A)=Sof(H11A)=Sof(C12A)=1-FVAR(1)
 Sof(H7)=0.66666*FVAR(2)
 Sof(S1)=Sof(S2)=Sof(O1)=Sof(O2)=Sof(O3)=Sof(O4)=Sof(O5)=Sof(O6)=Sof(O7)=
 Sof(O8)=Sof(O9)=Sof(O10)=Sof(H10)=Sof(C1)=Sof(C2)=Sof(C3)=Sof(H3)=Sof(C4)=
 Sof(C5)=Sof(C6)=Sof(H6)=Sof(C7)=Sof(C8)=Sof(H8)=Sof(C9)=Sof(C10)=Sof(C11)=
 Sof(H11)=Sof(C12)=FVAR(1)
 Fixed Sof: H10A(0.6667)
 Fixed Z: O7(0.277749) C5(0.249529) C7(0.162951) C6A(0.192841)
6.a Riding coordinates:
 O12(H12A,H12B), O7(H7), O10(H10), O7A(H7A), O10A(H10A)
6.b Aromatic/amide H refined with riding coordinates:
 C3(H3), C6(H6), C8(H8), C11(H11), C3A(H3A), C6A(H6A), C8A(H8A), C11A(H11A)
;
_smtbx_masks_void_probe_radius 1.2
_smtbx_masks_void_truncation_radius 1.2
_platon_squeeze_void_probe_radius 1.20
_olex2_submission_special_instructions 'No special instructions were received'

loop_
_space_group_symop_operation_xyz
'x, y, z'
'-y, x-y, z'
'-x+y, -x, z'
'-x, -y, z+1/2'
'y, -x+y, z+1/2'
'x-y, x, z+1/2'

loop_
_atom_site_label
_atom_site_type_symbol
_atom_site_fract_x
_atom_site_fract_y
_atom_site_fract_z
_atom_site_U_iso_or_equiv
_atom_site_adp_type
_atom_site_occupancy
_atom_site_site_symmetry_order
_atom_site_calc_flag
_atom_site_refinement_flags_posn
_atom_site_refinement_flags_adp
_atom_site_refinement_flags_occupancy
_atom_site_disorder_assembly
_atom_site_disorder_group
Fe1 Fe 0.55491(6) 0.27761(7) 0.5146(2) 0.0654(4) Uani 1 1 d D . . . .
O11 O 0.666667 0.333333 0.5072(7) 0.0558(19) Uani 1 3 d S T P A .
O12 O 0.4304(4) 0.2145(4) 0.5159(8) 0.122(3) Uani 1 1 d . . . . .
H12A H 0.410120 0.205907 0.472653 0.182 Uiso 1 1 d R U . . .
H12B H 0.414590 0.242877 0.537013 0.182 Uiso 1 1 d R U . . .
S1 S 0.3213(8) 0.3312(9) 0.2698(9) 0.135(4) Uani 0.500(5) 1 d D U P A 1
S2 S 0.6838(9) 0.6690(9) 0.2504(10) 0.128(4) Uani 0.500(5) 1 d D U P A 1
O1 O 0.5345(13) 0.3453(15) 0.4350(13) 0.076(5) Uani 0.500(5) 1 d D U P A 1
O2 O 0.6585(15) 0.4485(15) 0.4235(18) 0.083(6) Uani 0.500(5) 1 d D U P A 1
O3 O 0.3525(12) 0.5509(15) 0.0974(16) 0.077(4) Uani 0.500(5) 1 d D U P A 1
O4 O 0.4599(15) 0.6667(11) 0.0926(14) 0.077(5) Uani 0.500(5) 1 d D U P A 1
O5 O 0.3004(12) 0.2639(11) 0.3094(14) 0.141(7) Uani 0.500(5) 1 d D U P A 1
O6 O 0.3168(15) 0.3160(14) 0.1867(11) 0.163(8) Uani 0.500(5) 1 d D U P A 1
O7 O 0.2729(10) 0.3694(11) 0.277749 0.137(6) Uani 0.500(5) 1 d D U P A 1
H7 H 0.239901 0.347300 0.310510 0.206 Uiso 0.334(3) 1 d R U P A 1
O8 O 0.6824(16) 0.6887(14) 0.3297(12) 0.155(8) Uani 0.500(5) 1 d D U P A 1
O9 O 0.6983(15) 0.7353(12) 0.2015(16) 0.148(8) Uani 0.500(5) 1 d D U P A 1
O10 O 0.7193(11) 0.6225(11) 0.2186(13) 0.143(7) Uani 0.500(5) 1 d D U P A 1
H10 H 0.762833 0.638347 0.237145 0.215 Uiso 0.500(5) 1 d R U P A 1
C1 C 0.5876(14) 0.4047(16) 0.4046(18) 0.078(4) Uani 0.500(5) 1 d D U P A 1
C2 C 0.5448(13) 0.4282(13) 0.3490(15) 0.081(4) Uani 0.500(5) 1 d D U P A 1
C3 C 0.4633(13) 0.3786(14) 0.3307(15) 0.090(4) Uani 0.500(5) 1 d D U P A 1
H3 H 0.436910 0.329051 0.352590 0.108 Uiso 0.500(5) 1 calc R U P A 1
C4 C 0.4218(13) 0.3981(14) 0.2842(16) 0.105(4) Uani 0.500(5) 1 d D U P A 1
C5 C 0.4639(14) 0.4759(14) 0.249529 0.089(4) Uani 0.500(5) 1 d D U P A 1
C6 C 0.4249(13) 0.4996(13) 0.1962(15) 0.084(4) Uani 0.500(5) 1 d D U P A 1
H6 H 0.372147 0.465802 0.184874 0.101 Uiso 0.500(5) 1 calc R U P A 1
C7 C 0.4641(10) 0.5699(11) 0.162951 0.079(4) Uani 0.500(5) 1 d D U P A 1
C8 C 0.5443(12) 0.6244(13) 0.1840(13) 0.084(4) Uani 0.500(5) 1 d D U P A 1
H8 H 0.569936 0.674851 0.163815 0.101 Uiso 0.500(5) 1 calc R U P A 1
C9 C 0.5837(12) 0.6025(13) 0.2340(15) 0.095(4) Uani 0.500(5) 1 d D U P A 1
C10 C 0.5413(14) 0.5257(14) 0.2659(17) 0.090(4) Uani 0.500(5) 1 d D U P A 1
C11 C 0.5776(15) 0.4967(15) 0.3223(16) 0.092(4) Uani 0.500(5) 1 d D U P A 1
H11 H 0.628151 0.532113 0.338782 0.111 Uiso 0.500(5) 1 calc R U P A 1
C12 C 0.4237(13) 0.5962(13) 0.110(2) 0.074(4) Uani 0.500(5) 1 d D U P A 1
S1A S 0.6714(9) 0.6812(9) 0.2709(9) 0.128(4) Uani 0.500(5) 1 d D U P A 2
S2A S 0.3342(10) 0.3179(9) 0.2495(10) 0.139(4) Uani 0.500(5) 1 d D U P A 2
O1A O 0.6554(16) 0.4659(14) 0.4349(18) 0.074(5) Uani 0.500(5) 1 d D U P A 2
O2A O 0.5526(13) 0.3430(14) 0.4202(12) 0.073(5) Uani 0.500(5) 1 d D U P A 2
O3A O 0.4522(15) 0.6455(11) 0.0816(13) 0.074(5) Uani 0.500(5) 1 d D U P A 2
O4A O 0.3367(12) 0.5382(15) 0.0796(14) 0.079(5) Uani 0.500(5) 1 d D U P A 2
O5A O 0.7348(12) 0.7057(13) 0.3154(14) 0.138(7) Uani 0.500(5) 1 d D U P A 2
O6A O 0.6322(12) 0.7302(10) 0.2774(12) 0.140(7) Uani 0.500(5) 1 d D U P A 2
O7A O 0.6894(14) 0.6886(13) 0.1891(12) 0.149(7) Uani 0.500(5) 1 d D U P A 2
H7A H 0.716380 0.668605 0.179259 0.223 Uiso 0.500(5) 1 d R U P A 2
O8A O 0.3774(12) 0.2811(11) 0.2203(14) 0.143(7) Uani 0.500(5) 1 d D U P A 2
O9A O 0.2638(12) 0.3045(14) 0.2068(16) 0.154(7) Uani 0.500(5) 1 d D U P A 2
O10A O 0.3169(13) 0.3288(14) 0.3309(13) 0.156(8) Uani 0.500(5) 1 d D U P A 2
H10A H 0.337024 0.310407 0.358318 0.233 Uiso 0.6667 1 d R U P A 2
C1A C 0.589(2) 0.4167(14) 0.4122(19) 0.081(5) Uani 0.500(5) 1 d D U P A 2
C2A C 0.5679(15) 0.4583(12) 0.3534(16) 0.080(4) Uani 0.500(5) 1 d D U P A 2
C3A C 0.6199(14) 0.5383(13) 0.3312(15) 0.091(4) Uani 0.500(5) 1 d D U P A 2
H3A H 0.671564 0.562151 0.348277 0.109 Uiso 0.500(5) 1 calc R U P A 2
C4A C 0.6004(14) 0.5821(13) 0.2875(16) 0.102(4) Uani 0.500(5) 1 d D U P A 2
C5A C 0.5239(14) 0.5391(14) 0.2499(16) 0.086(4) Uani 0.500(5) 1 d D U P A 2
C6A C 0.5010(13) 0.5755(14) 0.192841 0.083(4) Uani 0.500(5) 1 d D U P A 2
H6A H 0.538157 0.624166 0.173775 0.100 Uiso 0.500(5) 1 calc R U P A 2
C7A C 0.4270(11) 0.5402(11) 0.1668(14) 0.081(4) Uani 0.500(5) 1 d D U P A 2
C8A C 0.3759(13) 0.4570(12) 0.1823(14) 0.087(5) Uani 0.500(5) 1 d D U P A 2
H8A H 0.327377 0.429486 0.158486 0.105 Uiso 0.500(5) 1 calc R U P A 2
C9A C 0.3985(13) 0.4183(13) 0.2320(15) 0.103(4) Uani 0.500(5) 1 d D U P A 2
C10A C 0.4744(14) 0.4615(14) 0.2656(17) 0.089(4) Uani 0.500(5) 1 d D U P A 2
C11A C 0.5035(14) 0.4228(14) 0.3193(14) 0.090(4) Uani 0.500(5) 1 d D U P A 2
H11A H 0.471660 0.369087 0.327851 0.108 Uiso 0.500(5) 1 calc R U P A 2
C12A C 0.4028(17) 0.5764(16) 0.1069(17) 0.072(7) Uani 0.500(5) 1 d D U P A 2

loop_
_atom_site_aniso_label
_atom_site_aniso_U_11
_atom_site_aniso_U_22
_atom_site_aniso_U_33
_atom_site_aniso_U_23
_atom_site_aniso_U_13
_atom_site_aniso_U_12
Fe1 0.0566(6) 0.0626(7) 0.0750(7) -0.0029(12) -0.0036(11) 0.0283(6)
O11 0.064(3) 0.064(3) 0.039(4) 0.000 0.000 0.0320(14)
O12 0.091(4) 0.106(5) 0.175(7) -0.044(9) -0.067(7) 0.054(4)
S1 0.081(5) 0.099(6) 0.177(7) 0.052(5) -0.058(5) 0.009(4)
S2 0.080(5) 0.092(5) 0.177(7) 0.053(5) -0.015(5) 0.017(4)
O1 0.071(8) 0.081(7) 0.081(8) 0.002(7) -0.013(7) 0.043(6)
O2 0.086(7) 0.075(9) 0.082(8) 0.008(7) -0.004(7) 0.035(7)
O3 0.083(7) 0.065(7) 0.091(8) 0.011(6) -0.023(6) 0.042(6)
O4 0.076(7) 0.065(8) 0.097(8) -0.002(7) -0.028(6) 0.040(6)
O5 0.101(11) 0.086(10) 0.186(13) 0.059(10) -0.066(10) 0.009(9)
O6 0.119(12) 0.100(11) 0.193(13) 0.045(11) -0.072(12) -0.003(11)
O7 0.071(8) 0.111(10) 0.199(13) 0.065(10) -0.043(9) 0.023(8)
O8 0.131(13) 0.084(10) 0.183(13) 0.043(11) -0.060(13) 0.003(11)
O9 0.112(11) 0.088(11) 0.189(13) 0.053(11) -0.046(10) 0.008(10)
O10 0.070(10) 0.107(12) 0.221(16) 0.067(12) 0.006(11) 0.020(9)
C1 0.078(6) 0.081(7) 0.082(6) 0.005(6) -0.010(6) 0.044(6)
C2 0.073(6) 0.072(6) 0.092(6) 0.018(6) -0.020(6) 0.032(5)
C3 0.075(7) 0.073(7) 0.109(7) 0.021(6) -0.024(6) 0.027(6)
C4 0.077(6) 0.077(6) 0.134(6) 0.030(5) -0.033(5) 0.020(5)
C5 0.069(5) 0.069(5) 0.115(6) 0.014(5) -0.015(5) 0.024(5)
C6 0.066(5) 0.067(6) 0.106(6) 0.007(5) -0.014(5) 0.023(5)
C7 0.061(7) 0.069(7) 0.100(7) 0.005(6) -0.009(6) 0.028(6)
C8 0.066(7) 0.069(7) 0.104(8) 0.015(7) -0.010(7) 0.025(6)
C9 0.072(6) 0.072(5) 0.127(6) 0.028(6) -0.017(6) 0.025(5)
C10 0.073(6) 0.068(6) 0.114(6) 0.020(6) -0.015(6) 0.024(5)
C11 0.075(6) 0.073(6) 0.107(7) 0.017(6) -0.021(6) 0.021(6)
C12 0.068(6) 0.069(7) 0.093(7) 0.003(6) -0.019(6) 0.041(6)
S1A 0.089(5) 0.083(5) 0.176(7) 0.044(5) -0.039(5) 0.015(4)
S2A 0.098(6) 0.085(5) 0.184(7) 0.032(5) -0.059(5) 0.009(4)
O1A 0.082(7) 0.069(8) 0.084(9) 0.015(7) -0.013(6) 0.048(6)
O2A 0.069(8) 0.084(7) 0.069(8) 0.001(6) -0.009(6) 0.041(7)
O3A 0.073(6) 0.067(8) 0.096(7) -0.004(6) -0.026(6) 0.046(6)
O4A 0.079(7) 0.071(8) 0.082(8) 0.014(7) -0.030(6) 0.034(6)
O5A 0.084(11) 0.102(11) 0.185(13) 0.056(10) -0.056(11) 0.015(10)
O6A 0.118(11) 0.071(9) 0.183(13) 0.047(9) -0.060(10) 0.011(8)
O7A 0.092(10) 0.100(11) 0.192(13) 0.075(11) -0.037(10) 0.001(10)
O8A 0.117(12) 0.082(11) 0.208(16) 0.015(12) -0.065(12) 0.034(10)
O9A 0.099(11) 0.100(10) 0.210(13) 0.054(10) -0.067(11) 0.009(10)
O10A 0.084(10) 0.125(11) 0.184(12) 0.054(11) -0.045(10) -0.002(10)
C1A 0.080(6) 0.083(7) 0.082(6) 0.006(6) -0.010(6) 0.041(6)
C2A 0.076(6) 0.071(6) 0.092(6) 0.020(6) -0.019(6) 0.036(5)
C3A 0.080(7) 0.072(7) 0.105(7) 0.023(6) -0.019(6) 0.026(6)
C4A 0.078(6) 0.076(6) 0.131(6) 0.032(6) -0.025(6) 0.022(5)
C5A 0.069(5) 0.067(5) 0.111(6) 0.014(5) -0.015(5) 0.025(5)
C6A 0.067(6) 0.065(6) 0.103(6) 0.007(6) -0.010(6) 0.023(5)
C7A 0.064(7) 0.070(7) 0.098(7) 0.005(6) -0.008(6) 0.026(6)
C8A 0.071(7) 0.068(7) 0.108(8) 0.014(7) -0.017(7) 0.023(6)
C9A 0.077(6) 0.075(6) 0.133(6) 0.021(6) -0.031(6) 0.021(5)
C10A 0.072(5) 0.068(5) 0.113(6) 0.017(5) -0.019(5) 0.025(5)
C11A 0.078(6) 0.068(6) 0.107(6) 0.022(6) -0.014(6) 0.024(6)
C12A 0.073(12) 0.071(12) 0.084(11) -0.004(10) 0.001(10) 0.044(10)

loop_
_atom_type_symbol
_atom_type_description
_atom_type_scat_dispersion_real
_atom_type_scat_dispersion_imag
_atom_type_scat_source
C C 0.0181 0.0091 'International Tables Vol C Tables 4.2.6.8 and 6.1.1.4'
H H 0.0000 0.0000 'International Tables Vol C Tables 4.2.6.8 and 6.1.1.4'
Fe Fe -1.1336 3.1974 'International Tables Vol C Tables 4.2.6.8 and 6.1.1.4'
O O 0.0492 0.0322 'International Tables Vol C Tables 4.2.6.8 and 6.1.1.4'
S S 0.3331 0.5567 'International Tables Vol C Tables 4.2.6.8 and 6.1.1.4'

loop_
_geom_angle_atom_site_label_1
_geom_angle_atom_site_label_2
_geom_angle_atom_site_label_3
_geom_angle
_geom_angle_site_symmetry_1
_geom_angle_site_symmetry_3
_geom_angle_publ_flag
O11 Fe1 O12 176.6(6) . . ?
O11 Fe1 O1 96.7(7) . . ?
O11 Fe1 O2 88.4(8) . 2_655 ?
O11 Fe1 O3 94.6(7) . 5 ?
O11 Fe1 O1A 96.8(7) . 2_655 ?
O11 Fe1 O2A 87.9(7) . . ?
O11 Fe1 O3A 96.0(8) . 4_665 ?
O12 Fe1 O1 81.4(7) . . ?
O12 Fe1 O3 87.4(7) . 5 ?
O12 Fe1 O1A 80.5(7) . 2_655 ?
O12 Fe1 O2A 89.8(7) . . ?
O1 Fe1 O3 168.7(9) . 5 ?
O2 Fe1 O12 88.6(8) 2_655 . ?
O2 Fe1 O1 85.0(10) 2_655 . ?
O2 Fe1 O3 96.2(12) 2_655 5 ?
O2 Fe1 O1A 11.6(15) 2_655 2_655 ?
O4 Fe1 O11 100.7(8) 4_665 . ?
O4 Fe1 O12 82.2(9) 4_665 . ?
O4 Fe1 O1 90.4(12) 4_665 . ?
O4 Fe1 O2 170.3(12) 4_665 2_655 ?
O4 Fe1 O3 86.7(12) 4_665 5 ?
O4 Fe1 O1A 162.0(10) 4_665 2_655 ?
O4 Fe1 O3A 11.9(13) 4_665 4_665 ?
O1A Fe1 O2A 84.2(10) 2_655 . ?
O3A Fe1 O12 86.5(8) 4_665 . ?
O3A Fe1 O2A 89.8(12) 4_665 . ?
O4A Fe1 O11 101.7(8) 5 . ?
O4A Fe1 O12 80.1(8) 5 . ?
O4A Fe1 O2A 165.0(13) 5 . ?
Fe1 O11 Fe1 119.52(9) 2_655 3_665 ?
Fe1 O11 Fe1 119.52(9) 2_655 . ?
Fe1 O11 Fe1 119.52(9) . 3_665 ?
Fe1 O12 H12A 113.2 . . ?
Fe1 O12 H12B 108.3 . . ?
H12A O12 H12B 104.5 . . ?
O5 S1 O6 111.3(17) . . ?
O5 S1 O7 118.6(16) . . ?
O5 S1 C4 109.0(12) . . ?
O6 S1 C4 103.1(14) . . ?
O7 S1 O6 101.9(13) . . ?
O7 S1 C4 111.8(14) . . ?
O8 S2 O10 126.7(16) . . ?
O8 S2 C9 101.3(16) . . ?
O9 S2 O8 111.4(18) . . ?
O9 S2 O10 111.2(18) . . ?
O9 S2 C9 101.9(13) . . ?
O10 S2 C9 99.7(14) . . ?
C1 O1 Fe1 123.7(14) . . ?
C1 O2 Fe1 131.8(19) . 3_665 ?
C12 O3 Fe1 130.7(17) . 6_554 ?
C12 O4 Fe1 131.7(16) . 4_664 ?
S1 O7 H7 109.7 . . ?
S2 O10 H10 109.0 . . ?
O1 C1 O2 130.2(17) . . ?
O1 C1 C2 104.1(16) . . ?
O2 C1 C2 124(2) . . ?
C3 C2 C1 123.0(17) . . ?
C11 C2 C1 120.7(17) . . ?
C11 C2 C3 115.9(16) . . ?
C2 C3 H3 117.4 . . ?
C4 C3 C2 125(2) . . ?
C4 C3 H3 117.4 . . ?
C3 C4 S1 119.4(17) . . ?
C3 C4 C5 117(2) . . ?
C5 C4 S1 123.6(17) . . ?
C6 C5 C4 120(2) . . ?
C10 C5 C4 120.1(16) . . ?
C10 C5 C6 119.5(15) . . ?
C5 C6 H6 119.8 . . ?
C7 C6 C5 120.4(19) . . ?
C7 C6 H6 119.8 . . ?
C6 C7 C8 119.9(15) . . ?
C6 C7 C12 120.9(15) . . ?
C8 C7 C12 118.9(14) . . ?
C7 C8 H8 119.7 . . ?
C9 C8 C7 120.7(18) . . ?
C9 C8 H8 119.7 . . ?
C8 C9 S2 117.9(16) . . ?
C8 C9 C10 118(2) . . ?
C10 C9 S2 124.1(18) . . ?
C5 C10 C9 121.4(18) . . ?
C5 C10 C11 116.2(15) . . ?
C9 C10 C11 122(2) . . ?
C2 C11 C10 125(2) . . ?
C2 C11 H11 117.4 . . ?
C10 C11 H11 117.4 . . ?
O3 C12 C7 118.0(14) . . ?
O4 C12 O3 124.3(17) . . ?
O4 C12 C7 116.2(14) . . ?
O5A S1A O6A 113.6(17) . . ?
O5A S1A O7A 114.7(18) . . ?
O5A S1A C4A 111.9(14) . . ?
O6A S1A C4A 108.4(14) . . ?
O7A S1A O6A 100.7(14) . . ?
O7A S1A C4A 106.9(14) . . ?
O8A S2A O9A 116.5(19) . . ?
O8A S2A O10A 129.3(16) . . ?
O8A S2A C9A 102.8(15) . . ?
O9A S2A O10A 105.5(19) . . ?
O9A S2A C9A 100.9(13) . . ?
O10A S2A C9A 95.6(15) . . ?
C1A O1A Fe1 125.8(16) . 3_665 ?
C1A O2A Fe1 127.4(18) . . ?
S1A O7A H7A 109.9 . . ?
S2A O10A H10A 108.8 . . ?
O1A C1A O2A 128.9(18) . . ?
O1A C1A C2A 105.9(18) . . ?
O2A C1A C2A 123.2(18) . . ?
C3A C2A C1A 123.2(18) . . ?
C11A C2A C1A 120.8(18) . . ?
C11A C2A C3A 116.0(16) . . ?
C2A C3A H3A 117.2 . . ?
C4A C3A C2A 126(2) . . ?
C4A C3A H3A 117.2 . . ?
C3A C4A S1A 118.7(17) . . ?
C3A C4A C5A 116(2) . . ?
C5A C4A S1A 125.0(17) . . ?
C6A C5A C4A 122(2) . . ?
C10A C5A C4A 119.9(16) . . ?
C10A C5A C6A 118.3(16) . . ?
C5A C6A H6A 119.4 . . ?
C7A C6A C5A 121.2(19) . . ?
C7A C6A H6A 119.4 . . ?
C6A C7A C8A 118.2(16) . . ?
C6A C7A C12A 121.7(17) . . ?
C8A C7A C12A 117.9(17) . . ?
C7A C8A H8A 119.6 . . ?
C9A C8A C7A 120.7(18) . . ?
C9A C8A H8A 119.6 . . ?
C8A C9A S2A 118.9(16) . . ?
C8A C9A C10A 118(2) . . ?
C10A C9A S2A 122.7(18) . . ?
C5A C10A C9A 121.5(17) . . ?
C5A C10A C11A 117.2(15) . . ?
C9A C10A C11A 121(2) . . ?
C2A C11A C10A 124.3(19) . . ?
C2A C11A H11A 117.9 . . ?
C10A C11A H11A 117.9 . . ?
O3A C12A C7A 120(2) . . ?
O4A C12A O3A 120.5(17) . . ?
O4A C12A C7A 119(2) . . ?

loop_
_geom_bond_atom_site_label_1
_geom_bond_atom_site_label_2
_geom_bond_distance
_geom_bond_site_symmetry_2
_geom_bond_publ_flag
Fe1 O11 1.9021(14) . ?
Fe1 O12 2.115(6) . ?
Fe1 O1 2.120(16) . ?
Fe1 O2 2.09(3) 2_655 ?
Fe1 O3 2.124(19) 5 ?
Fe1 O4 1.886(14) 4_665 ?
Fe1 O1A 2.12(2) 2_655 ?
Fe1 O2A 2.139(15) . ?
Fe1 O3A 1.987(14) 4_665 ?
Fe1 O4A 1.792(19) 5 ?
O12 H12A 0.8502 . ?
O12 H12B 0.8504 . ?
S1 O5 1.370(14) . ?
S1 O6 1.516(16) . ?
S1 O7 1.481(15) . ?
S1 C4 1.76(2) . ?
S2 O8 1.481(17) . ?
S2 O9 1.475(15) . ?
S2 O10 1.508(16) . ?
S2 C9 1.76(2) . ?
O1 C1 1.236(13) . ?
O2 C1 1.261(12) . ?
O3 C12 1.244(13) . ?
O4 C12 1.237(12) . ?
O7 H7 0.8200 . ?
O10 H10 0.8201 . ?
C1 C2 1.517(10) . ?
C2 C3 1.43(3) . ?
C2 C11 1.26(2) . ?
C3 H3 0.9300 . ?
C3 C4 1.35(3) . ?
C4 C5 1.46(3) . ?
C5 C6 1.44(2) . ?
C5 C10 1.364(15) . ?
C6 H6 0.9300 . ?
C6 C7 1.34(2) . ?
C7 C8 1.44(2) . ?
C7 C12 1.488(13) . ?
C8 H8 0.9300 . ?
C8 C9 1.38(3) . ?
C9 C10 1.43(3) . ?
C10 C11 1.50(3) . ?
C11 H11 0.9300 . ?
S1A O5A 1.348(16) . ?
S1A O6A 1.506(19) . ?
S1A O7A 1.502(18) . ?
S1A C4A 1.76(2) . ?
S2A O8A 1.458(19) . ?
S2A O9A 1.482(17) . ?
S2A O10A 1.540(19) . ?
S2A C9A 1.76(2) . ?
O1A C1A 1.239(16) . ?
O2A C1A 1.259(17) . ?
O3A C12A 1.29(3) . ?
O4A C12A 1.23(3) . ?
O7A H7A 0.8199 . ?
O10A H10A 0.8198 . ?
C1A C2A 1.515(10) . ?
C2A C3A 1.44(3) . ?
C2A C11A 1.25(2) . ?
C3A H3A 0.9300 . ?
C3A C4A 1.35(3) . ?
C4A C5A 1.47(3) . ?
C5A C6A 1.44(2) . ?
C5A C10A 1.364(15) . ?
C6A H6A 0.9300 . ?
C6A C7A 1.34(2) . ?
C7A C8A 1.45(2) . ?
C7A C12A 1.492(13) . ?
C8A H8A 0.9300 . ?
C8A C9A 1.38(3) . ?
C9A C10A 1.43(3) . ?
C10A C11A 1.51(3) . ?
C11A H11A 0.9300 . ?

loop_
_geom_torsion_atom_site_label_1
_geom_torsion_atom_site_label_2
_geom_torsion_atom_site_label_3
_geom_torsion_atom_site_label_4
_geom_torsion
_geom_torsion_site_symmetry_1
_geom_torsion_site_symmetry_2
_geom_torsion_site_symmetry_3
_geom_torsion_site_symmetry_4
_geom_torsion_publ_flag
Fe1 O1 C1 O2 -19(6) . . . . ?
Fe1 O1 C1 C2 176(2) . . . . ?
Fe1 O2 C1 O1 -1(7) 3_665 . . . ?
Fe1 O2 C1 C2 162(3) 3_665 . . . ?
Fe1 O3 C12 O4 26(6) 6_554 . . . ?
Fe1 O3 C12 C7 -168(2) 6_554 . . . ?
Fe1 O4 C12 O3 -29(7) 4_664 . . . ?
Fe1 O4 C12 C7 165(2) 4_664 . . . ?
Fe1 O1A C1A O2A -13(6) 3_665 . . . ?
Fe1 O1A C1A C2A -177(3) 3_665 . . . ?
Fe1 O2A C1A O1A 35(7) . . . . ?
Fe1 O2A C1A C2A -163(3) . . . . ?
Fe1 O3A C12A O4A 13(6) 4_664 . . . ?
Fe1 O3A C12A C7A -170(3) 4_664 . . . ?
Fe1 O4A C12A O3A -9(6) 6_554 . . . ?
Fe1 O4A C12A C7A 174(3) 6_554 . . . ?
S1 C4 C5 C6 -4(4) . . . . ?
S1 C4 C5 C10 177(2) . . . . ?
S2 C9 C10 C5 -178(2) . . . . ?
S2 C9 C10 C11 5(5) . . . . ?
O1 C1 C2 C3 -11(5) . . . . ?
O1 C1 C2 C11 161(4) . . . . ?
O2 C1 C2 C3 -177(3) . . . . ?
O2 C1 C2 C11 -5(6) . . . . ?
O5 S1 C4 C3 -2(3) . . . . ?
O5 S1 C4 C5 179(2) . . . . ?
O6 S1 C4 C3 -120(3) . . . . ?
O6 S1 C4 C5 61(3) . . . . ?
O7 S1 C4 C3 131(3) . . . . ?
O7 S1 C4 C5 -48(3) . . . . ?
O8 S2 C9 C8 115(2) . . . . ?
O8 S2 C9 C10 -68(3) . . . . ?
O9 S2 C9 C8 0(3) . . . . ?
O9 S2 C9 C10 177(3) . . . . ?
O10 S2 C9 C8 -114(2) . . . . ?
O10 S2 C9 C10 62(3) . . . . ?
C1 C2 C3 C4 177(3) . . . . ?
C1 C2 C11 C10 179(3) . . . . ?
C2 C3 C4 S1 -178(3) . . . . ?
C2 C3 C4 C5 1(5) . . . . ?
C3 C2 C11 C10 -9(5) . . . . ?
C3 C4 C5 C6 177(3) . . . . ?
C3 C4 C5 C10 -1(4) . . . . ?
C4 C5 C6 C7 -178(2) . . . . ?
C4 C5 C10 C9 -179(3) . . . . ?
C4 C5 C10 C11 -2(4) . . . . ?
C5 C6 C7 C8 -4(4) . . . . ?
C5 C6 C7 C12 -178(3) . . . . ?
C5 C10 C11 C2 8(5) . . . . ?
C6 C5 C10 C9 3(4) . . . . ?
C6 C5 C10 C11 180(3) . . . . ?
C6 C7 C8 C9 5(4) . . . . ?
C6 C7 C12 O3 0(5) . . . . ?
C6 C7 C12 O4 167(3) . . . . ?
C7 C8 C9 S2 174.4(19) . . . . ?
C7 C8 C9 C10 -2(4) . . . . ?
C8 C7 C12 O3 -174(3) . . . . ?
C8 C7 C12 O4 -7(5) . . . . ?
C8 C9 C10 C5 -2(4) . . . . ?
C8 C9 C10 C11 -178(3) . . . . ?
C9 C10 C11 C2 -176(3) . . . . ?
C10 C5 C6 C7 0(4) . . . . ?
C11 C2 C3 C4 4(5) . . . . ?
C12 C7 C8 C9 179(3) . . . . ?
S1A C4A C5A C6A 2(4) . . . . ?
S1A C4A C5A C10A 178(2) . . . . ?
S2A C9A C10A C5A 179(2) . . . . ?
S2A C9A C10A C11A -1(5) . . . . ?
O1A C1A C2A C3A 2(5) . . . . ?
O1A C1A C2A C11A 179(4) . . . . ?
O2A C1A C2A C3A -163(4) . . . . ?
O2A C1A C2A C11A 14(6) . . . . ?
O5A S1A C4A C3A -11(3) . . . . ?
O5A S1A C4A C5A 178(3) . . . . ?
O6A S1A C4A C3A -137(3) . . . . ?
O6A S1A C4A C5A 52(3) . . . . ?
O7A S1A C4A C3A 116(3) . . . . ?
O7A S1A C4A C5A -56(3) . . . . ?
O8A S2A C9A C8A 115(3) . . . . ?
O8A S2A C9A C10A -63(3) . . . . ?
O9A S2A C9A C8A -6(3) . . . . ?
O9A S2A C9A C10A 176(3) . . . . ?
O10A S2A C9A C8A -113(3) . . . . ?
O10A S2A C9A C10A 69(3) . . . . ?
C1A C2A C3A C4A -170(4) . . . . ?
C1A C2A C11A C10A 174(3) . . . . ?
C2A C3A C4A S1A 176(3) . . . . ?
C2A C3A C4A C5A -11(5) . . . . ?
C3A C2A C11A C10A -8(5) . . . . ?
C3A C4A C5A C6A -170(3) . . . . ?
C3A C4A C5A C10A 6(4) . . . . ?
C4A C5A C6A C7A -170(3) . . . . ?
C4A C5A C10A C9A 178(4) . . . . ?
C4A C5A C10A C11A -3(4) . . . . ?
C5A C6A C7A C8A -16(4) . . . . ?
C5A C6A C7A C12A -179(3) . . . . ?
C5A C10A C11A C2A 4(5) . . . . ?
C6A C5A C10A C9A -6(4) . . . . ?
C6A C5A C10A C11A 174(3) . . . . ?
C6A C7A C8A C9A 10(4) . . . . ?
C6A C7A C12A O3A -4(5) . . . . ?
C6A C7A C12A O4A 173(3) . . . . ?
C7A C8A C9A S2A 179(2) . . . . ?
C7A C8A C9A C10A -2(4) . . . . ?
C8A C7A C12A O3A -167(3) . . . . ?
C8A C7A C12A O4A 9(5) . . . . ?
C8A C9A C10A C5A 1(5) . . . . ?
C8A C9A C10A C11A -179(3) . . . . ?
C9A C10A C11A C2A -176(3) . . . . ?
C10A C5A C6A C7A 14(4) . . . . ?
C11A C2A C3A C4A 13(5) . . . . ?
C12A C7A C8A C9A 174(3) . . . . ?

loop_
_twin_individual_id
_twin_individual_mass_fraction_refined
1 0.5127
2 0.03479
3 0.40738
4 0.04513

loop_
_smtbx_masks_void_nr
_smtbx_masks_void_average_x
_smtbx_masks_void_average_y
_smtbx_masks_void_average_z
_smtbx_masks_void_volume
_smtbx_masks_void_count_electrons
_smtbx_masks_void_content
1 -0.112 -0.327 -0.686 3763.8 1128.3 '90 H2O,6 C3H7NO'
